data_7004700
loop_
_publ_author_name
'Martineau, Charlotte'
'Fayon, Franck'
'Legein, Christophe'
'Buzar\'e, Jean-Yves'
'Body, Monique'
'Massiot, Dominique'
'Goutenoire, Fran\,cois'

_publ_section_title
;
 Structure determination of \b-Pb2ZnF6 by coupling multinuclear solid
 state NMR, powder XRD and ab initio calculations
;
_journal_issue 44
_journal_name_full 'Dalton Transactions'
_journal_page_first 6150
_journal_page_last 6158
_journal_paper_doi 10.1039/b810863c
_journal_year 2008
_chemical_formula_structural Pb2ZnF6
_chemical_formula_sum 'F24 Pb8 Zn4'
_chemical_formula_weight 593.78
_chemical_name_common 'Dilead hexafluorozincate'
_chemical_name_systematic 'Dilead hexafluorozincate'
_space_group_IT_number 138
_symmetry_Int_Tables_number 138
_symmetry_space_group_name_Hall '-P 4ac 2ac'
_symmetry_space_group_name_H-M 'P 42/n c m :2'
_audit_creation_date 08-01-16
_audit_creation_method 'Created with Diamond (www.crystalimpact.com)'
_cell_angle_alpha 90.000
_cell_angle_beta 90.000
_cell_angle_gamma 90.000
_cell_formula_units_Z 4
_cell_length_a 5.6325(10)
_cell_length_b 5.6325(10)
_cell_length_c 16.2474(10)
_cell_measurement_temperature 363
_cell_volume 515.45(13)
_diffrn_reflns_number 286
_cod_data_source_file b810863c.txt
_cod_data_source_block Pb2ZnF6_beta_WIEN2k
_cod_original_cell_volume 515.4(3)
_cod_original_sg_symbol_Hall -P_4ac_2ac
_cod_original_sg_symbol_H-M 'P 42/n c m'
_cod_database_code 7004700

loop_
_symmetry_equiv_pos_site_id
_symmetry_equiv_pos_as_xyz
1 'x, y, z'
2 '-y+1/2, x, z+1/2'
3 '-x+1/2, -y+1/2, z'
4 'y, -x+1/2, z+1/2'
5 'x+1/2, -y, -z+1/2'
6 '-x, y+1/2, -z+1/2'
7 'y+1/2, x+1/2, -z'
8 '-y, -x, -z'
9 '-x, -y, -z'
10 'y+1/2, -x, -z+1/2'
11 'x+1/2, y+1/2, -z'
12 '-y, x+1/2, -z+1/2'
13 '-x+1/2, y, z+1/2'
14 'x, -y+1/2, z+1/2'
15 '-y+1/2, -x+1/2, z'
16 'y, x, z'

loop_
_atom_site_label
_atom_site_type_symbol
_atom_site_fract_x
_atom_site_fract_y
_atom_site_fract_z
_atom_site_occupancy
_atom_site_symmetry_multiplicity
_atom_site_Wyckoff_symbol
_atom_site_attached_hydrogens
Pb Pb 0.9927 0.9927 0.1558 1.000 8 i 0
Zn Zn 0.0000 0.0000 0.5000 1.000 4 c 0
F1 F 0.0568 0.0568 0.3791 1.000 8 i 0
F2 F 0.7500 0.2500 0.0000 1.000 4 a 0
F3 F 0.2500 0.2500 0.0381 1.000 4 e 0
F4 F 0.7500 0.2500 0.7500 1.000 4 b 0
F5 F 0.2500 0.2500 0.2413 1.000 4 e 0

loop_
_atom_type_symbol
_atom_type_oxidation_number
_atom_type_radius_bond
Pb 2.000 0.950
Zn 2.000 0.600
F -1.000 1.150
